data_4109819
loop_
_publ_author_name
'Victor I. Ovcharenko'
'Elena V. Gorelik'
'Sergey V. Fokin'
'Galina V. Romanenko'
'Vladimir N. Ikorskii'
'Anna V. Krashilina'
'Vladimir K. Cherkasov'
'Gleb A. Abakumov'

_publ_section_title
;
 Ligand Effects on the Ferro- to Antiferromagnetic Exchange Ratio in
 Bis(o-Semiquinonato)copper(II)
;
_journal_name_full 'Journal of the American Chemical Society'
_journal_page_first 10512
_journal_page_last 10521
_journal_paper_doi 10.1021/ja072463b
_journal_volume 129
_journal_year 2007
_chemical_formula_moiety 'Cu(C10 H10 O2)2 (N (C2 H2)3 N)'
_chemical_formula_sum 'C34 H52 Cu N2 O4'
_chemical_formula_weight 616.32
_chemical_name_systematic
; 
[bis(3,6-di-tert-butyl-o-benzosemiquinonato)
(1,4-diazabicyclo(2,2,2)octane)copper(II)] 
;
_space_group_IT_number 5
_symmetry_cell_setting monoclinic
_symmetry_space_group_name_Hall 'C 2y'
_symmetry_space_group_name_H-M 'C 1 2 1'
_atom_sites_solution_hydrogens geom
_atom_sites_solution_primary direct
_atom_sites_solution_secondary difmap
_audit_creation_method SHELXL-97
_cell_angle_alpha 90.00
_cell_angle_beta 126.653(17)
_cell_angle_gamma 90.00
_cell_formula_units_Z 2
_cell_length_a 19.725(12)
_cell_length_b 7.996(4)
_cell_length_c 13.812(10)
_cell_measurement_reflns_used 1287
_cell_measurement_temperature 293(2)
_cell_measurement_theta_max 22.09
_cell_measurement_theta_min 2.57
_cell_volume 1747.7(19)
_computing_cell_refinement 'Bruker SMART'
_computing_data_collection 'Bruker SMART'
_computing_data_reduction 'Bruker SAINT'
_computing_molecular_graphics 'Bruker SHELXTL'
_computing_publication_material 'Bruker SHELXTL'
_computing_structure_refinement 'SHELXL-97 (Sheldrick, 1997)'
_computing_structure_solution 'SHELXS-97 (Sheldrick, 1990)'
_diffrn_ambient_temperature 293(2)
_diffrn_measured_fraction_theta_full 0.991
_diffrn_measured_fraction_theta_max 0.991
_diffrn_measurement_device_type 'CCD area detector'
_diffrn_measurement_method 'phi and omega scans'
_diffrn_radiation_monochromator graphite
_diffrn_radiation_source 'fine-focus sealed tube'
_diffrn_radiation_type MoK\a
_diffrn_radiation_wavelength 0.71073
_diffrn_reflns_av_R_equivalents 0.1222
_diffrn_reflns_av_sigmaI/netI 0.1248
_diffrn_reflns_limit_h_max 22
_diffrn_reflns_limit_h_min -21
_diffrn_reflns_limit_k_max 8
_diffrn_reflns_limit_k_min -8
_diffrn_reflns_limit_l_max 15
_diffrn_reflns_limit_l_min -15
_diffrn_reflns_number 6591
_diffrn_reflns_theta_full 23.49
_diffrn_reflns_theta_max 23.49
_diffrn_reflns_theta_min 1.84
_exptl_absorpt_coefficient_mu 0.661
_exptl_absorpt_correction_type none
_exptl_crystal_colour black
_exptl_crystal_density_diffrn 1.171
_exptl_crystal_density_meas 0
_exptl_crystal_description parallelepiped
_exptl_crystal_F_000 662
_exptl_crystal_size_max 0.20
_exptl_crystal_size_mid 0.20
_exptl_crystal_size_min 0.10
_refine_diff_density_max 0.266
_refine_diff_density_min -0.309
_refine_diff_density_rms 0.055
_refine_ls_abs_structure_details 'Flack H D (1983), Acta Cryst. A39, 876-881'
_refine_ls_abs_structure_Flack 0.0(3)
_refine_ls_extinction_coef 0.0000(6)
_refine_ls_extinction_expression Fc^*^=kFc[1+0.001xFc^2^\l^3^/sin(2\q)]^-1/4^
_refine_ls_extinction_method SHELXL
_refine_ls_goodness_of_fit_ref 0.969
_refine_ls_hydrogen_treatment mixed
_refine_ls_matrix_type full
_refine_ls_number_parameters 236
_refine_ls_number_reflns 2538
_refine_ls_number_restraints 1
_refine_ls_restrained_S_all 0.969
_refine_ls_R_factor_all 0.1014
_refine_ls_R_factor_gt 0.0654
_refine_ls_shift/su_max 1.914
_refine_ls_shift/su_mean 0.023
_refine_ls_structure_factor_coef Fsqd
_refine_ls_weighting_details 'calc w=1/[\s^2^(Fo^2^)+(0.0512P)^2^+0.0000P] where P=(Fo^2^+2Fc^2^)/3'
_refine_ls_weighting_scheme calc
_refine_ls_wR_factor_gt 0.1258
_refine_ls_wR_factor_ref 0.1405
_reflns_number_gt 1648
_reflns_number_total 2538
_reflns_threshold_expression >2sigma(I)
_cod_data_source_file ja072463bsi20070522_080040_5.cif
_cod_data_source_block nn2
_cod_database_code 4109819

loop_
_symmetry_equiv_pos_as_xyz
'x, y, z'
'-x, y, -z'
'x+1/2, y+1/2, z'
'-x+1/2, y+1/2, -z'

loop_
_atom_site_label
_atom_site_type_symbol
_atom_site_fract_x
_atom_site_fract_y
_atom_site_fract_z
_atom_site_U_iso_or_equiv
_atom_site_adp_type
_atom_site_occupancy
_atom_site_symmetry_multiplicity
_atom_site_calc_flag
_atom_site_refinement_flags
Cu Cu 0.5000 0.4637(4) 0.5000 0.0743(5) Uani 1 2 d S
O1 O 0.46495(16) 0.4637(12) 0.3342(3) 0.0585(11) Uani 1 1 d .
C1 C 0.3829(3) 0.4544(14) 0.2542(4) 0.0432(15) Uani 1 1 d .
C2 C 0.3413(3) 0.4628(16) 0.1276(4) 0.0463(13) Uani 1 1 d .
C3 C 0.3925(3) 0.4804(15) 0.0759(5) 0.0503(16) Uani 1 1 d .
C31 C 0.4541(8) 0.3197(14) 0.1153(12) 0.075(4) Uani 1 1 d .
H31A H 0.4209 0.2193 0.0866 0.17(6) Uiso 1 1 calc R
H31B H 0.4937 0.3157 0.2016 0.034(18) Uiso 1 1 calc R
H31C H 0.4842 0.3291 0.0808 0.06(2) Uiso 1 1 calc R
C32 C 0.3334(4) 0.466(2) -0.0631(5) 0.078(2) Uani 1 1 d .
H32A H 0.3000 0.3665 -0.0863 0.12(4) Uiso 1 1 calc R
H32B H 0.3667 0.4617 -0.0928 0.074(16) Uiso 1 1 calc R
H32C H 0.2969 0.5621 -0.0966 0.026(19) Uiso 1 1 calc R
C33 C 0.4440(6) 0.6338(12) 0.1224(9) 0.054(3) Uani 1 1 d .
H33A H 0.4811 0.6304 0.2090 0.13(4) Uiso 1 1 calc R
H33B H 0.4077 0.7295 0.0962 0.05(2) Uiso 1 1 calc R
H33C H 0.4770 0.6414 0.0923 0.14(5) Uiso 1 1 calc R
C4 C 0.2550(3) 0.4700(16) 0.0575(5) 0.0561(16) Uani 1 1 d .
H4A H 0.2255 0.4851 -0.0253 0.031(11) Uiso 1 1 calc R
C5 C 0.2082(3) 0.4552(15) 0.1056(4) 0.0525(15) Uani 1 1 d .
H5A H 0.1502 0.4379 0.0520 0.039(12) Uiso 1 1 calc R
C6 C 0.2434(2) 0.4650(14) 0.2247(4) 0.0480(16) Uani 1 1 d .
C7 C 0.1919(3) 0.4728(19) 0.2767(5) 0.0583(17) Uani 1 1 d .
C71 C 0.2156(8) 0.3228(19) 0.3603(13) 0.092(5) Uani 1 1 d .
H71A H 0.2751 0.3256 0.4245 0.10(3) Uiso 1 1 calc R
H71B H 0.2020 0.2211 0.3152 0.17(7) Uiso 1 1 calc R
H71C H 0.1846 0.3278 0.3935 0.16(5) Uiso 1 1 calc R
C72 C 0.0955(3) 0.468(2) 0.1721(6) 0.076(2) Uani 1 1 d .
H72A H 0.0810 0.5615 0.1191 0.06(3) Uiso 1 1 calc R
H72B H 0.0643 0.4749 0.2048 0.078(16) Uiso 1 1 calc R
H72C H 0.0819 0.3659 0.1277 0.24(9) Uiso 1 1 calc R
C73 C 0.2074(9) 0.6368(19) 0.3429(12) 0.095(4) Uani 1 1 d .
H73A H 0.1953 0.7287 0.2901 0.07(3) Uiso 1 1 calc R
H73B H 0.2654 0.6422 0.4126 0.08(3) Uiso 1 1 calc R
H73C H 0.1713 0.6428 0.3679 0.06(2) Uiso 1 1 calc R
C8 C 0.3351(3) 0.4566(14) 0.3068(4) 0.0426(14) Uani 1 1 d .
O2 O 0.37849(17) 0.4645(13) 0.4218(3) 0.0615(12) Uani 1 1 d .
N1 N 0.5000 -0.1964(15) 0.5000 0.065(4) Uani 1 2 d S
C3A C 0.591(2) -0.121(4) 0.609(3) 0.18(2) Uani 0.50 1 d P
C2A C 0.521(2) -0.121(2) 0.6062(19) 0.107(10) Uani 0.50 1 d P
C1A C 0.4409(16) -0.145(3) 0.527(4) 0.115(14) Uani 0.50 1 d P
C1B C 0.4765(18) 0.072(2) 0.571(3) 0.085(9) Uani 0.50 1 d P
C2B C 0.5866(18) 0.073(3) 0.634(3) 0.105(11) Uani 0.50 1 d P
C3B C 0.4193(18) 0.066(4) 0.468(3) 0.118(13) Uani 0.50 1 d P
N2 N 0.5000 0.1276(14) 0.5000 0.078(5) Uani 1 2 d S

loop_
_atom_site_aniso_label
_atom_site_aniso_U_11
_atom_site_aniso_U_22
_atom_site_aniso_U_33
_atom_site_aniso_U_23
_atom_site_aniso_U_13
_atom_site_aniso_U_12
Cu 0.0231(5) 0.1624(13) 0.0329(6) 0.000 0.0142(4) 0.000
O1 0.0302(17) 0.102(3) 0.0391(19) 0.020(5) 0.0185(15) 0.011(5)
C1 0.036(2) 0.047(4) 0.046(3) 0.029(5) 0.025(2) 0.024(5)
C2 0.044(3) 0.048(4) 0.040(3) -0.004(6) 0.021(2) 0.011(6)
C3 0.050(3) 0.055(5) 0.051(3) 0.002(6) 0.033(3) 0.000(6)
C31 0.064(6) 0.093(8) 0.082(9) 0.006(6) 0.050(7) -0.014(6)
C32 0.078(4) 0.105(6) 0.058(4) 0.032(9) 0.045(3) 0.005(10)
C33 0.064(6) 0.059(6) 0.063(6) -0.001(5) 0.051(5) -0.019(6)
C4 0.045(3) 0.073(5) 0.039(3) -0.027(7) 0.020(2) -0.023(7)
C5 0.035(2) 0.064(5) 0.045(3) 0.004(7) 0.016(2) 0.004(6)
C6 0.032(2) 0.055(4) 0.051(3) -0.053(5) 0.022(2) -0.021(5)
C7 0.036(3) 0.085(5) 0.055(3) 0.026(7) 0.028(2) 0.015(7)
C71 0.045(6) 0.135(11) 0.105(10) 0.051(9) 0.050(7) 0.020(6)
C72 0.038(3) 0.107(6) 0.087(5) -0.035(11) 0.039(3) -0.026(8)
C73 0.083(9) 0.138(12) 0.080(8) -0.051(9) 0.058(8) -0.023(8)
C8 0.035(2) 0.044(4) 0.045(3) -0.021(6) 0.022(2) 0.000(5)
O2 0.0309(16) 0.112(4) 0.039(2) -0.029(5) 0.0194(15) -0.022(5)
N1 0.039(7) 0.098(9) 0.040(8) 0.000 0.015(6) 0.000
C3A 0.12(2) 0.18(4) 0.073(19) 0.042(19) -0.034(16) -0.09(2)
C2A 0.20(3) 0.079(14) 0.079(14) -0.068(11) 0.107(18) -0.139(17)
C1A 0.044(14) 0.043(14) 0.24(4) -0.052(17) 0.08(2) -0.016(11)
C1B 0.13(2) 0.035(11) 0.20(3) 0.078(14) 0.15(2) 0.075(12)
C2B 0.090(17) 0.015(11) 0.099(19) 0.042(12) -0.002(14) 0.026(10)
C3B 0.059(17) 0.11(2) 0.12(3) -0.021(19) 0.019(19) -0.012(13)
N2 0.117(13) 0.041(8) 0.143(15) 0.000 0.113(12) 0.000

loop_
_atom_type_symbol
_atom_type_description
_atom_type_scat_dispersion_real
_atom_type_scat_dispersion_imag
_atom_type_scat_source
C C 0.0033 0.0016 'International Tables Vol C Tables 4.2.6.8 and 6.1.1.4'
H H 0.0000 0.0000 'International Tables Vol C Tables 4.2.6.8 and 6.1.1.4'
N N 0.0061 0.0033 'International Tables Vol C Tables 4.2.6.8 and 6.1.1.4'
O O 0.0106 0.0060 'International Tables Vol C Tables 4.2.6.8 and 6.1.1.4'
Cu Cu 0.3201 1.2651 'International Tables Vol C Tables 4.2.6.8 and 6.1.1.4'

loop_
_geom_angle_atom_site_label_1
_geom_angle_atom_site_label_2
_geom_angle_atom_site_label_3
_geom_angle
_geom_angle_site_symmetry_1
_geom_angle_site_symmetry_3
O2 Cu O2 179.6(6) 2_656 .
O2 Cu O1 96.13(12) 2_656 .
O2 Cu O1 83.87(12) . .
O2 Cu O1 83.87(12) 2_656 2_656
O2 Cu O1 96.13(12) . 2_656
O1 Cu O1 180.0(6) . 2_656
C1 O1 Cu 112.5(3) . .
O1 C1 C2 123.4(4) . .
O1 C1 C8 114.2(4) . .
C2 C1 C8 121.9(4) . .
C4 C2 C1 115.8(4) . .
C4 C2 C3 123.1(5) . .
C1 C2 C3 120.9(4) . .
C33 C3 C32 114.5(9) . .
C33 C3 C2 110.1(8) . .
C32 C3 C2 110.5(4) . .
C33 C3 C31 109.2(5) . .
C32 C3 C31 102.5(9) . .
C2 C3 C31 109.7(8) . .
C2 C4 C5 122.9(5) . .
C6 C5 C4 123.7(5) . .
C5 C6 C8 116.3(4) . .
C5 C6 C7 124.0(4) . .
C8 C6 C7 119.5(4) . .
C73 C7 C71 111.1(7) . .
C73 C7 C72 105.9(10) . .
C71 C7 C72 109.7(10) . .
C73 C7 C6 111.1(9) . .
C71 C7 C6 109.1(9) . .
C72 C7 C6 110.0(5) . .
O2 C8 C6 124.4(4) . .
O2 C8 C1 117.1(4) . .
C6 C8 C1 118.2(5) . .
C8 O2 Cu 112.1(3) . .
C2A N1 C2A 129.1(18) . 2_656
C2A N1 C1A 53.4(15) . .
C2A N1 C1A 111.0(16) 2_656 .
C2A N1 C1A 111.1(16) . 2_656
C2A N1 C1A 53.4(15) 2_656 2_656
C1A N1 C1A 148(2) . 2_656
C2A N1 C3A 52.7(19) . .
C2A N1 C3A 106.6(17) 2_656 .
C1A N1 C3A 105.4(18) . .
C1A N1 C3A 61.9(18) 2_656 .
C2A N1 C3A 106.6(17) . 2_656
C2A N1 C3A 52.7(19) 2_656 2_656
C1A N1 C3A 61.9(18) . 2_656
C1A N1 C3A 105.4(18) 2_656 2_656
C3A N1 C3A 136(3) . 2_656
C2A C3A C1A 107(2) . 2_656
C2A C3A C2B 80(3) . .
C1A C3A C2B 110(2) 2_656 .
C2A C3A N1 55.4(13) . .
C1A C3A N1 54.8(13) 2_656 .
C2B C3A N1 113(3) . .
C2A C3A C3B 104(3) . 2_656
C1A C3A C3B 65.1(16) 2_656 2_656
C2B C3A C3B 46.6(17) . 2_656
N1 C3A C3B 95.4(16) . 2_656
C3A C2A C1A 137(2) . .
C3A C2A N1 72.0(19) . .
C1A C2A N1 66.5(16) . .
C3A C2A C1B 110.7(17) . .
C1A C2A C1B 74.3(19) . .
N1 C2A C1B 108.3(17) . .
C3A C2A C2B 55.9(19) . .
C1A C2A C2B 129(2) . .
N1 C2A C2B 107.8(14) . .
C1B C2A C2B 59.4(11) . .
C2A C1A N1 60.1(13) . .
C2A C1A C3A 113(3) . 2_656
N1 C1A C3A 63.3(19) . 2_656
C2A C1A C3B 94.7(18) . .
N1 C1A C3B 99(2) . .
C3A C1A C3B 62(2) 2_656 .
C2A C1A C1B 63.0(14) . .
N1 C1A C1B 98.3(15) . .
C3A C1A C1B 95(2) 2_656 .
C3B C1A C1B 37.8(13) . .
C3B C1B N2 68(2) . .
C3B C1B C2A 105(2) . .
N2 C1B C2A 98.7(11) . .
C3B C1B C2B 126(2) . .
N2 C1B C2B 61.4(12) . .
C2A C1B C2B 65.8(10) . .
C3B C1B C1A 70(3) . .
N2 C1B C1A 107(2) . .
C2A C1B C1A 42.6(11) . .
C2B C1B C1A 105.8(12) . .
C3B C2B C3A 73(3) 2_656 .
C3B C2B N2 56.8(16) 2_656 .
C3A C2B N2 99(2) . .
C3B C2B C1B 100(2) 2_656 .
C3A C2B C1B 96(2) . .
N2 C2B C1B 47.2(10) . .
C3B C2B C2A 97(2) 2_656 .
C3A C2B C2A 44.4(18) . .
N2 C2B C2A 82.4(14) . .
C1B C2B C2A 54.8(12) . .
C1B C3B C2B 134(3) . 2_656
C1B C3B N2 62.5(16) . .
C2B C3B N2 73(2) 2_656 .
C1B C3B C3A 116(3) . 2_656
C2B C3B C3A 60(2) 2_656 2_656
N2 C3B C3A 101(2) . 2_656
C1B C3B C1A 72(2) . .
C2B C3B C1A 111(3) 2_656 .
N2 C3B C1A 105(2) . .
C3A C3B C1A 52.8(17) 2_656 .
C1B N2 C1B 143.0(19) . 2_656
C1B N2 C3B 49.1(17) . .
C1B N2 C3B 116.1(16) 2_656 .
C1B N2 C3B 116.1(16) . 2_656
C1B N2 C3B 49.1(17) 2_656 2_656
C3B N2 C3B 140(3) . 2_656
C1B N2 C2B 98.7(17) . 2_656
C1B N2 C2B 71.4(15) 2_656 2_656
C3B N2 C2B 50.3(16) . 2_656
C3B N2 C2B 117.4(16) 2_656 2_656
C1B N2 C2B 71.4(15) . .
C1B N2 C2B 98.7(17) 2_656 .
C3B N2 C2B 117.4(16) . .
C3B N2 C2B 50.3(16) 2_656 .
C2B N2 C2B 149.3(18) 2_656 .

loop_
_geom_bond_atom_site_label_1
_geom_bond_atom_site_label_2
_geom_bond_distance
_geom_bond_site_symmetry_2
Cu O2 1.955(3) 2_656
Cu O2 1.955(3) .
Cu O1 1.957(3) .
Cu O1 1.957(3) 2_656
O1 C1 1.308(5) .
C1 C2 1.422(6) .
C1 C8 1.494(7) .
C2 C4 1.367(6) .
C2 C3 1.554(7) .
C3 C33 1.473(13) .
C3 C32 1.545(7) .
C3 C31 1.623(14) .
C4 C5 1.429(7) .
C5 C6 1.352(7) .
C6 C8 1.453(6) .
C6 C7 1.557(7) .
C7 C73 1.522(17) .
C7 C71 1.532(15) .
C7 C72 1.556(7) .
C8 O2 1.280(5) .
N1 C2A 1.398(17) .
N1 C2A 1.398(17) 2_656
N1 C1A 1.48(3) .
N1 C1A 1.48(3) 2_656
N1 C3A 1.62(3) .
N1 C3A 1.62(3) 2_656
C3A C2A 1.35(5) .
C3A C1A 1.60(5) 2_656
C3A C2B 1.60(4) .
C3A C3B 1.77(4) 2_656
C2A C1A 1.29(3) .
C2A C1B 1.70(3) .
C2A C2B 1.90(3) .
C1A C3A 1.60(5) 2_656
C1A C3B 1.82(4) .
C1A C1B 1.84(3) .
C1B C3B 1.18(4) .
C1B N2 1.390(18) .
C1B C2B 1.80(3) .
C2B C3B 1.34(4) 2_656
C2B N2 1.66(2) .
C3B C2B 1.34(4) 2_656
C3B N2 1.46(3) .
C3B C3A 1.77(4) 2_656
N2 C1B 1.390(18) 2_656
N2 C3B 1.46(3) 2_656
N2 C2B 1.66(2) 2_656
